data_2020590
loop_
_publ_author_name
'Bosch, Eric'

_publ_section_title
;
 Cocrystals of 1,4-diethynylbenzene with 1,3-diacetylbenzene and
 benzene-1,4-dicarbaldehyde exhibiting strong nonconventional
 alkyne--carbonyl C---H&#x00B7;&#x00B7;&#x00B7;O hydrogen bonds between
 the components
;
_journal_issue 10
_journal_name_full 'Acta Crystallographica Section C'
_journal_page_first 748
_journal_page_last 752
_journal_paper_doi 10.1107/S2053229616014972
_journal_volume 72
_journal_year 2016
_chemical_formula_iupac 'C10 H6, C8 H6 O2'
_chemical_formula_moiety 'C10 H6, C8 H6 O2'
_chemical_formula_sum 'C18 H12 O2'
_chemical_formula_weight 260.28
_chemical_name_common
;
Benzene-1,4-dicarbaldehyde--1,4-diethynylbenzene (1/1)
;
_chemical_name_systematic
;
Benzene-1,4-dicarbaldehyde--1,4-diethynylbenzene (1/1)
;
_space_group_crystal_system monoclinic
_space_group_IT_number 14
_space_group_name_Hall '-P 2ybc'
_space_group_name_H-M_alt 'P 1 21/c 1'
_symmetry_space_group_name_Hall '-P 2ybc'
_symmetry_space_group_name_H-M 'P 1 21/c 1'
_atom_sites_solution_hydrogens mixed
_audit_creation_method SHELXL-2014/7
_cell_angle_alpha 90
_cell_angle_beta 91.762(3)
_cell_angle_gamma 90
_cell_formula_units_Z 2
_cell_length_a 7.6207(11)
_cell_length_b 8.5205(13)
_cell_length_c 10.3361(15)
_cell_measurement_reflns_used 1102
_cell_measurement_temperature 100(2)
_cell_measurement_theta_max 24.88
_cell_measurement_theta_min 3.10
_cell_volume 670.83(17)
_computing_cell_refinement
;
SMART (Bruker, 2012)
;
_computing_data_collection
;
SMART (Bruker, 2012)
;
_computing_data_reduction
;
SAINT (Bruker, 2012)
;
_computing_molecular_graphics
;
X-SEED (Barbour, 2001)
;
_computing_publication_material
;
X-SEED (Barbour, 2001)
;
_computing_structure_refinement
;
SHELXL2014 (Sheldrick, 2015b)
;
_computing_structure_solution
;
SHELXT (Sheldrick, 2015a)
;
_diffrn_ambient_temperature 100(2)
_diffrn_detector_area_resol_mean 8.3660
_diffrn_measured_fraction_theta_full 1.000
_diffrn_measured_fraction_theta_max 0.999
_diffrn_measurement_device_type 'Bruker APEXII CCD'
_diffrn_measurement_method 'phi and omega scans'
_diffrn_radiation_monochromator graphite
_diffrn_radiation_source 'fine-focus sealed tube'
_diffrn_radiation_type MoK\a
_diffrn_radiation_wavelength 0.71073
_diffrn_reflns_av_R_equivalents 0.0486
_diffrn_reflns_limit_h_max 9
_diffrn_reflns_limit_h_min -9
_diffrn_reflns_limit_k_max 10
_diffrn_reflns_limit_k_min -10
_diffrn_reflns_limit_l_max 13
_diffrn_reflns_limit_l_min -13
_diffrn_reflns_number 8561
_diffrn_reflns_theta_full 25.242
_diffrn_reflns_theta_max 27.166
_diffrn_reflns_theta_min 2.674
_exptl_absorpt_coefficient_mu 0.083
_exptl_absorpt_correction_T_max 0.7455
_exptl_absorpt_correction_T_min 0.6572
_exptl_absorpt_correction_type multi-scan
_exptl_absorpt_process_details
;
(SADABS; Bruker, 2012)
;
_exptl_crystal_colour gold
_exptl_crystal_density_diffrn 1.289
_exptl_crystal_description 'cut block'
_exptl_crystal_F_000 272
_exptl_crystal_size_max 0.300
_exptl_crystal_size_mid 0.300
_exptl_crystal_size_min 0.300
_refine_diff_density_max 0.321
_refine_diff_density_min -0.199
_refine_ls_extinction_method none
_refine_ls_goodness_of_fit_ref 1.036
_refine_ls_hydrogen_treatment mixed
_refine_ls_matrix_type full
_refine_ls_number_parameters 95
_refine_ls_number_reflns 1490
_refine_ls_number_restraints 0
_refine_ls_restrained_S_all 1.036
_refine_ls_R_factor_all 0.0691
_refine_ls_R_factor_gt 0.0474
_refine_ls_shift/su_max 0.000
_refine_ls_shift/su_mean 0.000
_refine_ls_structure_factor_coef Fsqd
_refine_ls_weighting_details 'w=1/[\s^2^(Fo^2^)+(0.0533P)^2^+0.2043P] where P=(Fo^2^+2Fc^2^)/3'
_refine_ls_weighting_scheme calc
_refine_ls_wR_factor_gt 0.1132
_refine_ls_wR_factor_ref 0.1290
_reflns_number_gt 1093
_reflns_number_total 1490
_reflns_threshold_expression 'I > 2\s(I)'
_cod_data_source_file fn3222sup1.cif
_cod_data_source_block 2
_cod_depositor_comments 'Adding full bibliography for 2020589--2020590.cif.'
_cod_database_code 2020590
_cod_database_fobs_code 2020590
_shelx_space_group_comment
;
The symmetry employed for this shelxl refinement is uniquely defined
by the following loop, which should always be used as a source of
symmetry information in preference to the above space-group names.
They are only intended as comments.
;
_shelx_estimated_absorpt_t_min 0.975
_shelx_estimated_absorpt_t_max 0.975

loop_
_space_group_symop_operation_xyz
'x, y, z'
'-x, y+1/2, -z+1/2'
'-x, -y, -z'
'x, -y-1/2, z-1/2'

loop_
_atom_site_type_symbol
_atom_site_label
_atom_site_fract_x
_atom_site_fract_y
_atom_site_fract_z
_atom_site_U_iso_or_equiv
_atom_site_adp_type
_atom_site_calc_flag
_atom_site_occupancy
O O1 0.69613(16) 0.50487(14) 0.33121(11) 0.0334(3) Uani d 1
C C1 0.8014(2) 0.49771(18) 0.63352(16) 0.0271(4) Uani d 1
H H1 0.760(2) 0.496(2) 0.545(2) 0.044(6) Uiso d 1
C C2 0.85696(19) 0.49781(17) 0.74283(14) 0.0225(4) Uani d 1
C C3 0.92830(18) 0.49889(17) 0.87346(14) 0.0207(4) Uani d 1
C C4 0.95879(19) 0.35766(18) 0.94029(14) 0.0228(4) Uani d 1
H H4 0.9306 0.2606 0.8996 0.027 Uiso calc 1
C C5 1.02972(19) 0.35893(18) 1.06519(14) 0.0227(4) Uani d 1
H H5 1.0500 0.2627 1.1096 0.027 Uiso calc 1
C C6 0.4196(2) 0.38565(18) -0.07825(15) 0.0241(4) Uani d 1
H H6 0.3643 0.3084 -0.1317 0.029 Uiso calc 1
C C7 0.49060(19) 0.34502(19) 0.04163(15) 0.0245(4) Uani d 1
H H7 0.4851 0.2394 0.0706 0.029 Uiso calc 1
C C8 0.57054(18) 0.45918(19) 0.12032(14) 0.0220(4) Uani d 1
C C9 0.6419(2) 0.4130(2) 0.24911(14) 0.0272(4) Uani d 1
H H9 0.6457 0.3043 0.2693 0.033 Uiso calc 1

loop_
_atom_site_aniso_label
_atom_site_aniso_U_11
_atom_site_aniso_U_22
_atom_site_aniso_U_33
_atom_site_aniso_U_12
_atom_site_aniso_U_13
_atom_site_aniso_U_23
O1 0.0375(7) 0.0406(8) 0.0216(6) 0.0040(5) -0.0072(5) -0.0030(5)
C1 0.0314(9) 0.0262(9) 0.0231(9) 0.0011(7) -0.0047(7) -0.0011(7)
C2 0.0242(8) 0.0203(8) 0.0228(8) 0.0001(6) -0.0013(6) -0.0014(6)
C3 0.0177(7) 0.0263(8) 0.0183(8) -0.0004(6) 0.0002(6) -0.0007(6)
C4 0.0247(8) 0.0222(8) 0.0214(8) -0.0010(6) -0.0023(6) -0.0033(6)
C5 0.0245(8) 0.0223(8) 0.0212(8) 0.0000(6) -0.0017(6) 0.0015(6)
C6 0.0237(8) 0.0259(8) 0.0227(8) -0.0011(6) -0.0007(6) -0.0035(6)
C7 0.0261(8) 0.0233(8) 0.0242(8) 0.0000(6) 0.0005(6) 0.0020(6)
C8 0.0183(7) 0.0285(9) 0.0192(8) 0.0020(6) 0.0012(6) 0.0006(6)
C9 0.0270(8) 0.0327(10) 0.0217(9) 0.0028(7) -0.0008(7) 0.0017(7)

loop_
_atom_type_symbol
_atom_type_description
_atom_type_scat_dispersion_real
_atom_type_scat_dispersion_imag
_atom_type_scat_source
C C 0.0033 0.0016 'International Tables Vol C Tables 4.2.6.8 and 6.1.1.4'
H H 0.0000 0.0000 'International Tables Vol C Tables 4.2.6.8 and 6.1.1.4'
O O 0.0106 0.0060 'International Tables Vol C Tables 4.2.6.8 and 6.1.1.4'

loop_
_geom_angle_atom_site_label_1
_geom_angle_atom_site_label_2
_geom_angle_atom_site_label_3
_geom_angle_site_symmetry_1
_geom_angle_site_symmetry_3
_geom_angle
C1 C2 C3 . . 178.54(16)
C5 C3 C4 3_767 . 119.14(14)
C5 C3 C2 3_767 . 120.31(13)
C4 C3 C2 . . 120.54(13)
C5 C4 C3 . . 120.42(14)
C4 C5 C3 . 3_767 120.43(14)
C7 C6 C8 . 3_665 119.60(14)
C6 C7 C8 . . 120.01(15)
C6 C8 C7 3_665 . 120.38(14)
C6 C8 C9 3_665 . 120.80(14)
C7 C8 C9 . . 118.81(15)
O1 C9 C8 . . 124.42(16)

loop_
_geom_bond_atom_site_label_1
_geom_bond_atom_site_label_2
_geom_bond_site_symmetry_2
_geom_bond_distance
O1 C9 . 1.2173(19)
C1 C2 . 1.194(2)
C2 C3 . 1.440(2)
C3 C5 3_767 1.400(2)
C3 C4 . 1.403(2)
C4 C5 . 1.384(2)
C5 C3 3_767 1.400(2)
C6 C7 . 1.381(2)
C6 C8 3_665 1.395(2)
C7 C8 . 1.396(2)
C8 C6 3_665 1.395(2)
C8 C9 . 1.476(2)

loop_
_geom_hbond_atom_site_label_D
_geom_hbond_atom_site_label_H
_geom_hbond_atom_site_label_A
_geom_hbond_site_symmetry_A
_geom_hbond_distance_DH
_geom_hbond_distance_HA
_geom_hbond_distance_DA
_geom_hbond_angle_DHA
C1 H1 O1 . 0.96(2) 2.25(2) 3.203(2) 172.5(16)
C7 H7 O1 2_645 0.95 2.65 3.502(2) 149.8

loop_
_geom_torsion_atom_site_label_1
_geom_torsion_atom_site_label_2
_geom_torsion_atom_site_label_3
_geom_torsion_atom_site_label_4
_geom_torsion_site_symmetry_1
_geom_torsion_site_symmetry_4
_geom_torsion
C5 C3 C4 C5 3_767 . -0.1(2)
C2 C3 C4 C5 . . 179.07(13)
C3 C4 C5 C3 . 3_767 0.1(2)
C8 C6 C7 C8 3_665 . 0.5(2)
C6 C7 C8 C6 . 3_665 -0.5(2)
C6 C7 C8 C9 . . 178.68(14)
C6 C8 C9 O1 3_665 . 7.8(2)
C7 C8 C9 O1 . . -171.33(15)
